data_7116604
loop_
_publ_author_name
'Nikhil Lalwani'
'Yu-Su Chen'
'Gemma Brooke'
'Neil A. Cross'
'David W. Allen'
'Alan Reynolds'
'Jesus Ojeda'
'Graham J. Tizzard'
'Simon J. Coles'
'Neil Bricklebank'

_publ_section_title
;
 Triphenylarsonium-functionalised gold nanoparticles: potential
 nanocarriers for intracellular therapeutics
;
_journal_name_full Chem.Commun.
_journal_page_first 4109
_journal_paper_doi 10.1039/C4cc09304F
_journal_volume 51
_journal_year 2015
_chemical_formula_moiety 'C21 H21 As O3 S2'
_chemical_formula_sum 'C21 H21 As O3 S2'
_chemical_formula_weight 460.42
_chemical_name_systematic
;
 ?
;
_space_group_IT_number 14
_symmetry_cell_setting monoclinic
_symmetry_space_group_name_Hall '-P 2yn'
_symmetry_space_group_name_H-M 'P 1 21/n 1'
_atom_sites_solution_hydrogens geom
_atom_sites_solution_primary direct
_atom_sites_solution_secondary difmap
_audit_creation_method SHELXL-97
_audit_update_record
;
2014-08-19 deposited with the CCDC.
2015-02-04 downloaded from the CCDC.
;
_cell_angle_alpha 90.00
_cell_angle_beta 106.254(5)
_cell_angle_gamma 90.00
_cell_formula_units_Z 4
_cell_length_a 11.687(5)
_cell_length_b 14.366(6)
_cell_length_c 12.127(5)
_cell_measurement_reflns_used 7040
_cell_measurement_temperature 100(2)
_cell_measurement_theta_max 31.4
_cell_measurement_theta_min 2.3
_cell_volume 1954.7(14)
_computing_cell_refinement
;
CrystalClear-SM Expert 2.0 r7 (Rigaku, 2011)
;
_computing_data_collection
;
CrystalClear-SM Expert 2.0 r7 (Rigaku, 2011)
;
_computing_data_reduction
;
CrystalClear-SM Expert 2.0 r7 (Rigaku, 2011)
;
_computing_molecular_graphics 'OLEX2 (Dolomanov, Bourhis, Gildea, Howard & Puschmann, 2009)'
_computing_publication_material 'WINGX (Farrugia, 1998)'
_computing_structure_refinement 'SHELXL-97 (Sheldrick, 1997)'
_computing_structure_solution 'SUPERFLIP (Palatinus & Chapuis, 2007)'
_diffrn_ambient_temperature 100(2)
_diffrn_detector CCD
_diffrn_detector_area_resol_mean 28.5714
_diffrn_measured_fraction_theta_full 0.987
_diffrn_measured_fraction_theta_max 0.987
_diffrn_measurement_details
;
scan:
    Number of images: 180
               Slice: -110.0000 - 70.0000
         Image width: 1.0000
            Exp time: 10.0000
       Rotation axis: Omega
               Omega: 0.0000
               Kappa: -10.0000
                 Phi: 315.0000
                 XTD: 45.0100
              2theta: -19.9944
scan:
    Number of images: 56
               Slice: -54.0000 - 2.0000
         Image width: 1.0000
            Exp time: 10.0000
       Rotation axis: Omega
               Omega: 0.0000
               Kappa: -30.0000
                 Phi: 315.0000
                 XTD: 45.0100
              2theta: -19.9944

;
_diffrn_measurement_device
;
AFC12 (Right): Kappa 3 circle
;
_diffrn_measurement_device_type
;
Rigaku Saturn724+ (2x2 bin mode)
;
_diffrn_measurement_method 'profile data from \w-scans'
_diffrn_measurement_specimen_support Mitegen
_diffrn_orient_matrix_type d*Trek
_diffrn_orient_matrix_UB_11 -0.060696
_diffrn_orient_matrix_UB_12 -0.040867
_diffrn_orient_matrix_UB_13 0.050890
_diffrn_orient_matrix_UB_21 0.027320
_diffrn_orient_matrix_UB_22 0.029911
_diffrn_orient_matrix_UB_23 0.056605
_diffrn_orient_matrix_UB_31 -0.067352
_diffrn_orient_matrix_UB_32 0.053123
_diffrn_orient_matrix_UB_33 0.004437
_diffrn_radiation_monochromator Confocal
_diffrn_radiation_source 'Rotating Anode'
_diffrn_radiation_type MoK\a
_diffrn_radiation_wavelength 0.71073
_diffrn_reflns_av_R_equivalents 0.0510
_diffrn_reflns_av_sigmaI/netI 0.0850
_diffrn_reflns_limit_h_max 15
_diffrn_reflns_limit_h_min -15
_diffrn_reflns_limit_k_max 11
_diffrn_reflns_limit_k_min -18
_diffrn_reflns_limit_l_max 11
_diffrn_reflns_limit_l_min -15
_diffrn_reflns_number 10357
_diffrn_reflns_theta_full 27.48
_diffrn_reflns_theta_max 27.48
_diffrn_reflns_theta_min 3.19
_diffrn_source_current 24.0
_diffrn_source_power 1.2
_diffrn_source_voltage 50.0
_exptl_absorpt_coefficient_mu 1.972
_exptl_absorpt_correction_T_max 0.9616
_exptl_absorpt_correction_T_min 0.5892
_exptl_absorpt_correction_type multi-scan
_exptl_absorpt_process_details
;
CrystalClear-SM Expert 2.0 r7 (Rigaku, 2011)
;
_exptl_crystal_colour Colourless
_exptl_crystal_density_diffrn 1.565
_exptl_crystal_density_method 'not measured'
_exptl_crystal_description Needle
_exptl_crystal_F_000 944
_exptl_crystal_size_max 0.30
_exptl_crystal_size_mid 0.15
_exptl_crystal_size_min 0.02
_refine_diff_density_max 0.644
_refine_diff_density_min -1.100
_refine_diff_density_rms 0.131
_refine_ls_extinction_method none
_refine_ls_goodness_of_fit_ref 1.143
_refine_ls_hydrogen_treatment constr
_refine_ls_matrix_type full
_refine_ls_number_parameters 244
_refine_ls_number_reflns 4425
_refine_ls_number_restraints 0
_refine_ls_restrained_S_all 1.143
_refine_ls_R_factor_all 0.0858
_refine_ls_R_factor_gt 0.0730
_refine_ls_shift/su_max 0.000
_refine_ls_shift/su_mean 0.000
_refine_ls_structure_factor_coef Fsqd
_refine_ls_weighting_details 'calc w=1/[\s^2^(Fo^2^)+(0.0000P)^2^+7.8577P] where P=(Fo^2^+2Fc^2^)/3'
_refine_ls_weighting_scheme calc
_refine_ls_wR_factor_gt 0.1111
_refine_ls_wR_factor_ref 0.1173
_reflns_number_gt 3852
_reflns_number_total 4425
_reflns_threshold_expression >2\s(I)
_cod_data_source_file c4cc09304f2.cif
_cod_data_source_block 2011ncs0152aa
_cod_original_sg_symbol_H-M 'P 21/n'
_cod_database_code 7116604

loop_
_symmetry_equiv_pos_as_xyz
'x, y, z'
'-x+1/2, y+1/2, -z+1/2'
'-x, -y, -z'
'x-1/2, -y-1/2, z-1/2'

loop_
_atom_site_label
_atom_site_type_symbol
_atom_site_fract_x
_atom_site_fract_y
_atom_site_fract_z
_atom_site_U_iso_or_equiv
_atom_site_adp_type
_atom_site_occupancy
_atom_site_symmetry_multiplicity
_atom_site_calc_flag
_atom_site_refinement_flags
C1 C 1.0852(4) 0.2610(3) 0.0223(4) 0.0175(10) Uani 1 1 d .
H1A H 1.1303 0.2079 0.0655 0.021 Uiso 1 1 calc R
H1B H 1.0602 0.2438 -0.0600 0.021 Uiso 1 1 calc R
C2 C 1.1673(4) 0.3452(3) 0.0379(5) 0.0189(11) Uani 1 1 d .
H2A H 1.1996 0.3593 0.1208 0.023 Uiso 1 1 calc R
H2B H 1.1217 0.4001 0.0000 0.023 Uiso 1 1 calc R
C3 C 1.2695(4) 0.3257(3) -0.0142(4) 0.0202(11) Uani 1 1 d .
H3A H 1.3188 0.3825 -0.0074 0.024 Uiso 1 1 calc R
H3B H 1.2356 0.3126 -0.0971 0.024 Uiso 1 1 calc R
C4 C 0.8898(4) 0.1613(3) 0.1032(4) 0.0151(10) Uani 1 1 d .
C5 C 0.8489(4) 0.1465(3) 0.1987(4) 0.0196(11) Uani 1 1 d .
H5 H 0.8452 0.1962 0.2493 0.023 Uiso 1 1 calc R
C6 C 0.8134(5) 0.0573(4) 0.2186(5) 0.0238(12) Uani 1 1 d .
H6 H 0.7857 0.0456 0.2839 0.029 Uiso 1 1 calc R
C7 C 0.8179(4) -0.0141(3) 0.1444(5) 0.0207(11) Uani 1 1 d .
H7 H 0.7946 -0.0749 0.1597 0.025 Uiso 1 1 calc R
C8 C 0.8559(4) 0.0015(3) 0.0478(5) 0.0220(12) Uani 1 1 d .
H8 H 0.8570 -0.0482 -0.0035 0.026 Uiso 1 1 calc R
C9 C 0.8926(4) 0.0901(3) 0.0258(4) 0.0183(11) Uani 1 1 d .
H9 H 0.9189 0.1017 -0.0403 0.022 Uiso 1 1 calc R
C10 C 0.8238(4) 0.3486(3) -0.0372(4) 0.0154(10) Uani 1 1 d .
C11 C 0.8406(5) 0.3749(3) -0.1413(4) 0.0190(11) Uani 1 1 d .
H11 H 0.9106 0.3570 -0.1611 0.023 Uiso 1 1 calc R
C12 C 0.7532(5) 0.4280(3) -0.2164(5) 0.0216(11) Uani 1 1 d .
H12 H 0.7630 0.4464 -0.2885 0.026 Uiso 1 1 calc R
C13 C 0.6513(4) 0.4541(3) -0.1860(4) 0.0201(11) Uani 1 1 d .
H13 H 0.5926 0.4915 -0.2368 0.024 Uiso 1 1 calc R
C14 C 0.6351(4) 0.4262(3) -0.0829(5) 0.0206(11) Uani 1 1 d .
H14 H 0.5648 0.4438 -0.0636 0.025 Uiso 1 1 calc R
C15 C 0.7210(4) 0.3722(3) -0.0067(4) 0.0176(11) Uani 1 1 d .
H15 H 0.7098 0.3521 0.0642 0.021 Uiso 1 1 calc R
C16 C 0.9876(4) 0.3530(3) 0.2102(4) 0.0186(11) Uani 1 1 d .
C17 C 0.9548(4) 0.4453(3) 0.2085(5) 0.0196(11) Uani 1 1 d .
H17 H 0.9058 0.4721 0.1399 0.024 Uiso 1 1 calc R
C18 C 0.9934(5) 0.4987(4) 0.3071(5) 0.0257(12) Uani 1 1 d .
H18 H 0.9711 0.5623 0.3066 0.031 Uiso 1 1 calc R
C19 C 1.0651(4) 0.4584(4) 0.4064(5) 0.0244(12) Uani 1 1 d .
H19 H 1.0941 0.4952 0.4734 0.029 Uiso 1 1 calc R
C20 C 1.0948(5) 0.3649(4) 0.4089(5) 0.0248(12) Uani 1 1 d .
H20 H 1.1406 0.3373 0.4785 0.030 Uiso 1 1 calc R
C21 C 1.0579(4) 0.3116(4) 0.3106(4) 0.0228(12) Uani 1 1 d .
H21 H 1.0800 0.2480 0.3112 0.027 Uiso 1 1 calc R
O1 O 1.4228(3) 0.3273(2) 0.2672(3) 0.0222(8) Uani 1 1 d .
O2 O 1.5307(3) 0.3774(2) 0.1338(3) 0.0235(8) Uani 1 1 d .
O3 O 1.5745(3) 0.2278(3) 0.2301(3) 0.0318(10) Uani 1 1 d .
S1 S 1.36565(11) 0.22929(9) 0.05047(12) 0.0232(3) Uani 1 1 d .
S2 S 1.48732(11) 0.29986(8) 0.18606(11) 0.0188(3) Uani 1 1 d .
As1 As 0.94508(4) 0.28107(3) 0.07280(4) 0.01462(13) Uani 1 1 d .

loop_
_atom_site_aniso_label
_atom_site_aniso_U_11
_atom_site_aniso_U_22
_atom_site_aniso_U_33
_atom_site_aniso_U_23
_atom_site_aniso_U_13
_atom_site_aniso_U_12
C1 0.018(3) 0.016(2) 0.017(2) -0.002(2) 0.001(2) 0.0017(19)
C2 0.013(2) 0.018(2) 0.025(3) 0.000(2) 0.005(2) -0.0001(19)
C3 0.016(3) 0.024(3) 0.017(3) 0.003(2) -0.002(2) -0.007(2)
C4 0.010(2) 0.016(2) 0.018(2) -0.001(2) 0.0011(19) 0.0019(19)
C5 0.021(3) 0.021(2) 0.017(3) -0.004(2) 0.006(2) -0.006(2)
C6 0.026(3) 0.025(3) 0.019(3) 0.003(2) 0.005(2) -0.008(2)
C7 0.019(3) 0.014(2) 0.027(3) 0.004(2) 0.003(2) -0.002(2)
C8 0.020(3) 0.017(2) 0.026(3) -0.005(2) 0.001(2) 0.002(2)
C9 0.014(2) 0.022(2) 0.017(3) -0.002(2) 0.000(2) 0.004(2)
C10 0.011(2) 0.015(2) 0.018(2) 0.002(2) 0.0012(19) 0.0029(18)
C11 0.019(3) 0.019(2) 0.021(3) 0.000(2) 0.008(2) 0.004(2)
C12 0.022(3) 0.022(3) 0.021(3) 0.001(2) 0.006(2) 0.000(2)
C13 0.017(3) 0.019(2) 0.019(3) 0.000(2) -0.003(2) 0.004(2)
C14 0.013(3) 0.020(2) 0.026(3) -0.006(2) 0.002(2) 0.000(2)
C15 0.015(2) 0.016(2) 0.018(3) -0.003(2) 0.000(2) -0.0007(19)
C16 0.016(3) 0.023(2) 0.016(2) -0.001(2) 0.002(2) -0.001(2)
C17 0.016(3) 0.019(2) 0.023(3) -0.001(2) 0.003(2) 0.003(2)
C18 0.021(3) 0.025(3) 0.031(3) -0.011(2) 0.008(2) 0.000(2)
C19 0.013(3) 0.039(3) 0.021(3) -0.014(2) 0.006(2) -0.006(2)
C20 0.018(3) 0.041(3) 0.016(3) 0.004(2) 0.004(2) 0.001(2)
C21 0.016(3) 0.025(3) 0.024(3) -0.001(2) 0.001(2) 0.003(2)
O1 0.026(2) 0.0273(19) 0.0157(18) -0.0007(15) 0.0104(16) 0.0018(16)
O2 0.0206(19) 0.0287(19) 0.0215(19) 0.0007(16) 0.0064(16) -0.0088(16)
O3 0.022(2) 0.029(2) 0.036(2) 0.0006(19) -0.0049(18) 0.0128(17)
S1 0.0176(6) 0.0237(6) 0.0260(7) -0.0083(6) 0.0021(5) 0.0003(5)
S2 0.0169(6) 0.0186(6) 0.0185(6) -0.0003(5) 0.0009(5) 0.0014(5)
As1 0.0136(2) 0.0136(2) 0.0156(2) -0.0008(2) 0.00232(19) 0.0010(2)

loop_
_atom_type_symbol
_atom_type_description
_atom_type_scat_dispersion_real
_atom_type_scat_dispersion_imag
_atom_type_scat_source
C C 0.0033 0.0016 'International Tables Vol C Tables 4.2.6.8 and 6.1.1.4'
H H 0.0000 0.0000 'International Tables Vol C Tables 4.2.6.8 and 6.1.1.4'
O O 0.0106 0.0060 'International Tables Vol C Tables 4.2.6.8 and 6.1.1.4'
S S 0.1246 0.1234 'International Tables Vol C Tables 4.2.6.8 and 6.1.1.4'
As As 0.0499 2.0058 'International Tables Vol C Tables 4.2.6.8 and 6.1.1.4'

loop_
_geom_angle_atom_site_label_1
_geom_angle_atom_site_label_2
_geom_angle_atom_site_label_3
_geom_angle
C2 C1 As1 113.8(3)
C2 C1 H1A 108.8
As1 C1 H1A 108.8
C2 C1 H1B 108.8
As1 C1 H1B 108.8
H1A C1 H1B 107.7
C1 C2 C3 109.9(4)
C1 C2 H2A 109.7
C3 C2 H2A 109.7
C1 C2 H2B 109.7
C3 C2 H2B 109.7
H2A C2 H2B 108.2
C2 C3 S1 115.0(4)
C2 C3 H3A 108.5
S1 C3 H3A 108.5
C2 C3 H3B 108.5
S1 C3 H3B 108.5
H3A C3 H3B 107.5
C5 C4 C9 121.9(5)
C5 C4 As1 120.9(4)
C9 C4 As1 117.3(4)
C6 C5 C4 118.4(5)
C6 C5 H5 120.8
C4 C5 H5 120.8
C7 C6 C5 120.4(5)
C7 C6 H6 119.8
C5 C6 H6 119.8
C6 C7 C8 121.0(5)
C6 C7 H7 119.5
C8 C7 H7 119.5
C7 C8 C9 120.0(5)
C7 C8 H8 120.0
C9 C8 H8 120.0
C8 C9 C4 118.3(5)
C8 C9 H9 120.8
C4 C9 H9 120.8
C11 C10 C15 122.0(4)
C11 C10 As1 120.5(4)
C15 C10 As1 117.5(4)
C10 C11 C12 118.8(5)
C10 C11 H11 120.6
C12 C11 H11 120.6
C11 C12 C13 120.0(5)
C11 C12 H12 120.0
C13 C12 H12 120.0
C14 C13 C12 120.5(5)
C14 C13 H13 119.8
C12 C13 H13 119.8
C13 C14 C15 120.6(5)
C13 C14 H14 119.7
C15 C14 H14 119.7
C14 C15 C10 118.2(5)
C14 C15 H15 120.9
C10 C15 H15 120.9
C17 C16 C21 121.0(5)
C17 C16 As1 120.3(4)
C21 C16 As1 118.6(4)
C16 C17 C18 119.9(5)
C16 C17 H17 120.1
C18 C17 H17 120.1
C17 C18 C19 119.3(5)
C17 C18 H18 120.4
C19 C18 H18 120.4
C20 C19 C18 120.7(5)
C20 C19 H19 119.6
C18 C19 H19 119.6
C21 C20 C19 120.2(5)
C21 C20 H20 119.9
C19 C20 H20 119.9
C20 C21 C16 118.9(5)
C20 C21 H21 120.6
C16 C21 H21 120.6
C3 S1 S2 99.84(17)
O2 S2 O3 114.6(2)
O2 S2 O1 113.7(2)
O3 S2 O1 113.0(2)
O2 S2 S1 105.78(16)
O3 S2 S1 101.28(17)
O1 S2 S1 107.13(16)
C16 As1 C4 109.8(2)
C16 As1 C10 107.2(2)
C4 As1 C10 111.5(2)
C16 As1 C1 108.8(2)
C4 As1 C1 106.9(2)
C10 As1 C1 112.6(2)

loop_
_geom_bond_atom_site_label_1
_geom_bond_atom_site_label_2
_geom_bond_distance
C1 C2 1.523(6)
C1 As1 1.923(5)
C1 H1A 0.9900
C1 H1B 0.9900
C2 C3 1.527(7)
C2 H2A 0.9900
C2 H2B 0.9900
C3 S1 1.817(5)
C3 H3A 0.9900
C3 H3B 0.9900
C4 C5 1.388(7)
C4 C9 1.395(7)
C4 As1 1.910(5)
C5 C6 1.388(7)
C5 H5 0.9500
C6 C7 1.376(7)
C6 H6 0.9500
C7 C8 1.382(7)
C7 H7 0.9500
C8 C9 1.393(7)
C8 H8 0.9500
C9 H9 0.9500
C10 C11 1.383(7)
C10 C15 1.395(7)
C10 As1 1.916(4)
C11 C12 1.391(7)
C11 H11 0.9500
C12 C13 1.393(7)
C12 H12 0.9500
C13 C14 1.375(7)
C13 H13 0.9500
C14 C15 1.394(7)
C14 H14 0.9500
C15 H15 0.9500
C16 C17 1.379(7)
C16 C21 1.396(7)
C16 As1 1.904(5)
C17 C18 1.385(7)
C17 H17 0.9500
C18 C19 1.387(7)
C18 H18 0.9500
C19 C20 1.386(8)
C19 H19 0.9500
C20 C21 1.380(7)
C20 H20 0.9500
C21 H21 0.9500
O1 S2 1.452(4)
O2 S2 1.443(4)
O3 S2 1.446(4)
S1 S2 2.1081(18)

loop_
_geom_torsion_atom_site_label_1
_geom_torsion_atom_site_label_2
_geom_torsion_atom_site_label_3
_geom_torsion_atom_site_label_4
_geom_torsion
As1 C1 C2 C3 -174.9(3)
C1 C2 C3 S1 -61.7(5)
C9 C4 C5 C6 1.9(7)
As1 C4 C5 C6 -177.9(4)
C4 C5 C6 C7 -0.6(8)
C5 C6 C7 C8 -1.0(8)
C6 C7 C8 C9 1.3(8)
C7 C8 C9 C4 0.0(7)
C5 C4 C9 C8 -1.7(7)
As1 C4 C9 C8 178.2(4)
C15 C10 C11 C12 1.3(7)
As1 C10 C11 C12 -176.7(4)
C10 C11 C12 C13 0.3(7)
C11 C12 C13 C14 -1.4(8)
C12 C13 C14 C15 0.8(7)
C13 C14 C15 C10 0.8(7)
C11 C10 C15 C14 -1.8(7)
As1 C10 C15 C14 176.2(3)
C21 C16 C17 C18 1.1(8)
As1 C16 C17 C18 -175.4(4)
C16 C17 C18 C19 0.1(8)
C17 C18 C19 C20 -2.2(8)
C18 C19 C20 C21 3.1(8)
C19 C20 C21 C16 -1.9(8)
C17 C16 C21 C20 -0.2(8)
As1 C16 C21 C20 176.3(4)
C2 C3 S1 S2 -86.9(3)
C3 S1 S2 O2 -52.7(2)
C3 S1 S2 O3 -172.6(3)
C3 S1 S2 O1 68.8(2)
C17 C16 As1 C4 -136.6(4)
C21 C16 As1 C4 46.8(5)
C17 C16 As1 C10 -15.3(5)
C21 C16 As1 C10 168.1(4)
C17 C16 As1 C1 106.7(4)
C21 C16 As1 C1 -69.9(5)
C5 C4 As1 C16 20.8(5)
C9 C4 As1 C16 -159.1(3)
C5 C4 As1 C10 -97.9(4)
C9 C4 As1 C10 82.2(4)
C5 C4 As1 C1 138.7(4)
C9 C4 As1 C1 -41.2(4)
C11 C10 As1 C16 121.6(4)
C15 C10 As1 C16 -56.5(4)
C11 C10 As1 C4 -118.1(4)
C15 C10 As1 C4 63.8(4)
C11 C10 As1 C1 2.0(5)
C15 C10 As1 C1 -176.1(3)
C2 C1 As1 C16 -39.1(4)
C2 C1 As1 C4 -157.7(3)
C2 C1 As1 C10 79.6(4)
